data_7214044
loop_
_publ_author_name
'Han, Bao-Xia'
'Wang, Chuan-Zeng'
'Chen, Kai'
'Xiao, Xin'
'Tao, Zhu'
'Xue, Sai-Feng'
'Zhang, Yun-Qian'
'Zhu, Qian-Jiang'

_publ_section_title
;
 Coordination and supramolecular assemblies of K+/Ln3+ to
 perhydroxycucurbit[5]uril in the presence of [PMo12O40]3&#x2212;:
 potential application in isolation of light lanthanides
;
_journal_issue 9
_journal_name_full CrystEngComm
_journal_page_first 1615
_journal_paper_doi 10.1039/c3ce42063a
_journal_volume 16
_journal_year 2014
_chemical_formula_moiety 'C30 H34 N21 O25 K2, P Mo12 O40, 2(H3 O), 11(H2 O)'
_chemical_formula_sum 'C30 H62 K2 Mo12 N21 O78 P'
_chemical_formula_weight 3225.46
_chemical_name_systematic
;
 ?
;
_space_group_IT_number 15
_symmetry_cell_setting monoclinic
_symmetry_space_group_name_Hall '-C 2yc'
_symmetry_space_group_name_H-M 'C 1 2/c 1'
_atom_sites_solution_hydrogens geom
_atom_sites_solution_primary direct
_atom_sites_solution_secondary difmap
_audit_creation_method SHELXL-97
_cell_angle_alpha 90.00
_cell_angle_beta 99.140(4)
_cell_angle_gamma 90.00
_cell_formula_units_Z 4
_cell_length_a 16.536(2)
_cell_length_b 14.4599(18)
_cell_length_c 33.916(4)
_cell_measurement_temperature 223(2)
_cell_volume 8006.7(17)
_computing_structure_refinement 'SHELXL-97 (Sheldrick, 1997)'
_diffrn_ambient_temperature 223(2)
_diffrn_measured_fraction_theta_full 0.986
_diffrn_measured_fraction_theta_max 0.986
_diffrn_measurement_device_type 'Bruker Smart Apex2 CCD Detector'
_diffrn_measurement_method '\f and \w scan'
_diffrn_radiation_monochromator graphite
_diffrn_radiation_source 'fine-focus sealed tube'
_diffrn_radiation_type MoK\a
_diffrn_radiation_wavelength 0.71073
_diffrn_reflns_av_R_equivalents 0.0614
_diffrn_reflns_av_sigmaI/netI 0.0555
_diffrn_reflns_limit_h_max 20
_diffrn_reflns_limit_h_min -19
_diffrn_reflns_limit_k_max 16
_diffrn_reflns_limit_k_min -17
_diffrn_reflns_limit_l_max 40
_diffrn_reflns_limit_l_min -40
_diffrn_reflns_number 34991
_diffrn_reflns_theta_full 26.00
_diffrn_reflns_theta_max 26.00
_diffrn_reflns_theta_min 1.88
_exptl_absorpt_coefficient_mu 2.090
_exptl_absorpt_correction_T_max 0.6449
_exptl_absorpt_correction_T_min 0.5635
_exptl_absorpt_correction_type multi-scan
_exptl_absorpt_process_details 'SADABS (Bruker, 2008)'
_exptl_crystal_colour colorless
_exptl_crystal_density_diffrn 2.676
_exptl_crystal_density_method 'not measured'
_exptl_crystal_description prism
_exptl_crystal_F_000 6280
_exptl_crystal_size_max 0.31
_exptl_crystal_size_mid 0.26
_exptl_crystal_size_min 0.23
_platon_squeeze_details
;
;
_refine_diff_density_max 1.196
_refine_diff_density_min -1.318
_refine_diff_density_rms 0.170
_refine_ls_extinction_method none
_refine_ls_goodness_of_fit_ref 1.093
_refine_ls_hydrogen_treatment constr
_refine_ls_matrix_type full
_refine_ls_number_parameters 592
_refine_ls_number_reflns 7771
_refine_ls_number_restraints 4
_refine_ls_restrained_S_all 3.169
_refine_ls_R_factor_all 0.0749
_refine_ls_R_factor_gt 0.0531
_refine_ls_shift/su_max 0.000
_refine_ls_shift/su_mean 0.000
_refine_ls_structure_factor_coef Fsqd
_refine_ls_weighting_details 'calc w=1/[\s^2^(Fo^2^)+(0.0763P)^2^+40.4856P] where P=(Fo^2^+2Fc^2^)/3'
_refine_ls_weighting_scheme calc
_refine_ls_wR_factor_gt 0.1381
_refine_ls_wR_factor_ref 0.1520
_reflns_number_gt 5744
_reflns_number_total 7771
_reflns_threshold_expression >2sigma(I)
_cod_data_source_file c3ce42063a.txt
_cod_data_source_block p11
_cod_original_cell_volume 8006.5(17)
_cod_original_sg_symbol_H-M 'C 2/c'
_cod_database_code 7214044

loop_
_symmetry_equiv_pos_as_xyz
'x, y, z'
'-x, y, -z+1/2'
'x+1/2, y+1/2, z'
'-x+1/2, y+1/2, -z+1/2'
'-x, -y, -z'
'x, -y, z-1/2'
'-x+1/2, -y+1/2, -z'
'x+1/2, -y+1/2, z-1/2'

loop_
_atom_site_label
_atom_site_type_symbol
_atom_site_fract_x
_atom_site_fract_y
_atom_site_fract_z
_atom_site_U_iso_or_equiv
_atom_site_adp_type
_atom_site_occupancy
_atom_site_symmetry_multiplicity
_atom_site_calc_flag
_atom_site_refinement_flags
O2W O 0.239(5) 0.422(6) 0.157(2) 0.34(4) Uani 1 1 d .
O1W O 0.198(3) 0.064(3) 0.2987(17) 0.204(15) Uani 1 1 d .
N11 N 0.5000 0.062(2) 0.2500 0.070(11) Uani 1 2 d SD
O34 O 0.556(2) 0.015(2) 0.2397(17) 0.204(15) Uani 1 1 d D
O35 O 0.5000 0.152(2) 0.2500 0.34(4) Uani 1 2 d SD
K1 K 0.3262(5) 0.0632(7) 0.2836(3) 0.091(3) Uani 1 1 d .
O11 O 0.3548(18) 0.2533(13) -0.0992(6) 0.086(4) Uani 1 1 d .
O12 O 0.6325(12) 0.4021(14) 0.1430(5) 0.058(5) Uani 1 1 d .
O13 O 0.5102(15) 0.1528(12) 0.0392(6) 0.069(6) Uani 1 1 d .
O14 O 0.3673(12) 0.6025(13) 0.1225(5) 0.052(5) Uani 1 1 d .
O15 O 0.7785(10) 0.3282(13) 0.0237(6) 0.059(5) Uani 1 1 d .
O16 O 0.3436(10) -0.1290(12) 0.2850(5) 0.046(4) Uani 1 1 d .
O17 O 0.2343(10) 0.3403(14) 0.0299(6) 0.057(5) Uani 1 1 d .
O18 O 0.4906(12) 0.4817(13) 0.1084(9) 0.086(8) Uani 1 1 d .
O19 O 0.4617(11) 0.2566(18) -0.0269(5) 0.070(7) Uani 1 1 d .
O20 O 0.3988(12) 0.2990(18) 0.0370(6) 0.072(6) Uani 1 1 d .
O21 O 0.6108(11) 0.2835(15) 0.0167(6) 0.066(6) Uani 1 1 d .
O22 O 0.7224(18) 0.5001(13) 0.0059(6) 0.086(4) Uani 1 1 d .
O23 O 0.3718(12) 0.4414(12) -0.0958(8) 0.081(8) Uani 1 1 d .
O24 O 0.3259(11) 0.3506(17) -0.0337(5) 0.067(6) Uani 1 1 d .
O25 O 0.5395(11) 0.3224(15) 0.0784(6) 0.063(6) Uani 1 1 d .
O26 O 0.4940(12) 0.6557(13) 0.0854(8) 0.082(8) Uani 1 1 d .
O27 O 0.6562(18) 0.3688(13) -0.0419(6) 0.086(4) Uani 1 1 d .
O28 O 0.6744(12) 0.4090(15) 0.0674(6) 0.068(6) Uani 1 1 d .
O29 O 0.3500(18) 0.4593(13) 0.0659(6) 0.086(4) Uani 1 1 d .
O30 O 0.5200(16) 0.5278(19) 0.0442(7) 0.024(6) Uani 0.50 1 d P
O31 O 0.4140(17) 0.5145(19) 0.0150(9) 0.028(6) Uani 0.50 1 d P
O32 O 0.5457(18) 0.4258(18) 0.0243(8) 0.026(6) Uani 0.50 1 d P
O33 O 0.4572(16) 0.4083(18) -0.0029(8) 0.024(6) Uani 0.50 1 d P
P1 P 0.5000 0.5000 0.0000 0.0247(16) Uani 1 2 d S
Mo1 Mo 0.39737(12) 0.33487(13) -0.06784(6) 0.0337(5) Uani 1 1 d .
Mo2 Mo 0.50748(12) 0.26221(13) 0.02583(6) 0.0309(5) Uani 1 1 d .
Mo3 Mo 0.58699(12) 0.43084(14) 0.09822(6) 0.0319(5) Uani 1 1 d .
Mo4 Mo 0.32158(13) 0.38682(15) 0.02235(6) 0.0401(6) Uani 1 1 d .
Mo5 Mo 0.69096(12) 0.38339(14) 0.01601(6) 0.0361(6) Uani 1 1 d .
Mo6 Mo 0.40982(14) 0.57459(14) 0.08299(6) 0.0397(6) Uani 1 1 d .
C1 C 0.3379(14) 0.2412(16) 0.2202(7) 0.037(6) Uani 1 1 d .
C2 C 0.4398(14) 0.3327(17) 0.1979(7) 0.041(6) Uani 1 1 d .
C3 C 0.3983(14) 0.2663(17) 0.1633(7) 0.038(6) Uani 1 1 d .
C4 C 0.5405(15) 0.2393(17) 0.1775(7) 0.038(6) Uani 1 1 d .
C5 C 0.2836(14) 0.1486(18) 0.1603(8) 0.041(6) Uani 1 1 d .
H5A H 0.2701 0.1685 0.1324 0.050 Uiso 1 1 calc R
H5B H 0.2330 0.1500 0.1719 0.050 Uiso 1 1 calc R
C6 C 0.4626(15) 0.1467(18) 0.1230(7) 0.042(6) Uani 1 1 d .
H6A H 0.5154 0.1444 0.1133 0.050 Uiso 1 1 calc R
H6B H 0.4210 0.1657 0.1006 0.050 Uiso 1 1 calc R
C7 C 0.2983(13) -0.0115(18) 0.1880(7) 0.036(5) Uani 1 1 d .
C8 C 0.3622(14) 0.0187(18) 0.1324(7) 0.038(6) Uani 1 1 d .
C9 C 0.3751(13) -0.0851(17) 0.1451(7) 0.035(5) Uani 1 1 d .
C10 C 0.5018(15) -0.0119(17) 0.1463(7) 0.039(6) Uani 1 1 d .
C11 C 0.3320(14) -0.1768(17) 0.2024(8) 0.041(6) Uani 1 1 d .
H11A H 0.2822 -0.1764 0.2147 0.050 Uiso 1 1 calc R
H11B H 0.3279 -0.2293 0.1839 0.050 Uiso 1 1 calc R
C12 C 0.5071(13) -0.1779(16) 0.1628(6) 0.033(5) Uani 1 1 d .
H12A H 0.4734 -0.2293 0.1506 0.040 Uiso 1 1 calc R
H12B H 0.5575 -0.1769 0.1510 0.040 Uiso 1 1 calc R
C13 C 0.4006(14) -0.1678(15) 0.2726(7) 0.035(5) Uani 1 1 d .
C14 C 0.4740(13) -0.2405(15) 0.2285(7) 0.035(5) Uani 1 1 d .
C15 C 0.5887(14) 0.3518(17) 0.2305(8) 0.040(6) Uani 1 1 d .
H15A H 0.5734 0.4167 0.2330 0.048 Uiso 1 1 calc R
H15B H 0.6391 0.3503 0.2187 0.048 Uiso 1 1 calc R
N1 N 0.3953(12) 0.3109(13) 0.2301(6) 0.038(5) Uani 1 1 d .
N2 N 0.3408(11) 0.2127(13) 0.1814(6) 0.038(5) Uani 1 1 d .
N3 N 0.5245(11) 0.3055(14) 0.2038(6) 0.039(5) Uani 1 1 d .
N4 N 0.4672(12) 0.2152(13) 0.1539(6) 0.039(5) Uani 1 1 d .
N5 N 0.3144(12) 0.0530(14) 0.1613(6) 0.038(5) Uani 1 1 d .
N6 N 0.3347(11) -0.0918(14) 0.1796(6) 0.036(4) Uani 1 1 d .
N7 N 0.4429(12) 0.0546(14) 0.1354(6) 0.037(5) Uani 1 1 d .
N8 N 0.4632(11) -0.0923(13) 0.1530(6) 0.034(4) Uani 1 1 d .
N9 N 0.4014(11) -0.1915(14) 0.2332(6) 0.035(4) Uani 1 1 d .
N10 N 0.5280(11) -0.1948(13) 0.2049(6) 0.034(4) Uani 1 1 d .
O1 O 0.2941(10) 0.2091(12) 0.2417(5) 0.044(4) Uani 1 1 d .
O2 O 0.2571(10) 0.0005(12) 0.2145(5) 0.044(4) Uani 1 1 d .
O4 O 0.6070(10) 0.2067(12) 0.1747(5) 0.047(4) Uani 1 1 d .
O5 O 0.5747(10) 0.0001(12) 0.1480(6) 0.052(5) Uani 1 1 d .
O6 O 0.4317(12) 0.4265(12) 0.1894(6) 0.059(5) Uani 1 1 d .
H6 H 0.4569 0.4394 0.1708 0.089 Uiso 1 1 calc R
O7 O 0.3598(12) 0.3099(13) 0.1292(6) 0.057(5) Uani 1 1 d .
H7 H 0.3238 0.3451 0.1350 0.085 Uiso 1 1 calc R
O8 O 0.3202(12) 0.0328(14) 0.0938(5) 0.056(5) Uani 1 1 d .
H8 H 0.3480 0.0128 0.0774 0.085 Uiso 1 1 calc R
O9 O 0.3426(11) -0.1497(13) 0.1168(5) 0.054(5) Uani 1 1 d .
H9 H 0.3661 -0.1457 0.0970 0.081 Uiso 1 1 calc R
O10 O 0.4524(10) -0.3282(11) 0.2134(5) 0.045(4) Uani 1 1 d .
H10 H 0.4143 -0.3237 0.1944 0.067 Uiso 1 1 calc R

loop_
_atom_site_aniso_label
_atom_site_aniso_U_11
_atom_site_aniso_U_22
_atom_site_aniso_U_33
_atom_site_aniso_U_23
_atom_site_aniso_U_13
_atom_site_aniso_U_12
O2W 0.30(6) 0.38(8) 0.34(7) 0.24(7) 0.06(5) 0.15(6)
O1W 0.17(3) 0.19(3) 0.28(4) -0.01(3) 0.10(3) 0.06(2)
N11 0.13(4) 0.025(18) 0.05(2) 0.000 0.00(2) 0.000
O34 0.17(3) 0.19(3) 0.28(4) -0.01(3) 0.10(3) 0.06(2)
O35 0.30(6) 0.38(8) 0.34(7) 0.24(7) 0.06(5) 0.15(6)
K1 0.078(5) 0.098(7) 0.094(7) 0.000(5) 0.005(5) -0.002(5)
O11 0.172(13) 0.031(5) 0.042(6) -0.001(4) -0.028(7) -0.014(6)
O12 0.073(13) 0.066(13) 0.030(10) 0.013(9) -0.010(9) -0.020(10)
O13 0.15(2) 0.023(10) 0.044(12) 0.004(8) 0.034(12) 0.002(11)
O14 0.067(12) 0.056(12) 0.038(10) -0.003(9) 0.022(9) 0.015(9)
O15 0.040(10) 0.054(12) 0.082(15) -0.032(10) 0.005(9) 0.008(8)
O16 0.038(9) 0.051(11) 0.049(11) -0.011(9) 0.009(8) 0.006(8)
O17 0.042(10) 0.066(13) 0.066(13) 0.012(10) 0.022(9) -0.008(9)
O18 0.055(12) 0.028(10) 0.19(3) 0.029(13) 0.055(14) 0.011(9)
O19 0.048(11) 0.14(2) 0.024(10) 0.000(11) 0.001(8) 0.043(12)
O20 0.059(12) 0.122(19) 0.037(12) -0.004(12) 0.015(9) 0.025(12)
O21 0.053(11) 0.094(16) 0.060(13) -0.047(12) 0.033(10) -0.033(11)
O22 0.172(13) 0.031(5) 0.042(6) -0.001(4) -0.028(7) -0.014(6)
O23 0.056(12) 0.032(10) 0.17(2) 0.038(13) 0.062(14) 0.016(9)
O24 0.054(11) 0.117(18) 0.031(11) 0.001(11) 0.007(9) 0.034(12)
O25 0.056(11) 0.083(15) 0.056(13) -0.042(11) 0.026(10) -0.025(10)
O26 0.050(11) 0.041(11) 0.17(2) 0.042(13) 0.056(14) 0.014(9)
O27 0.172(13) 0.031(5) 0.042(6) -0.001(4) -0.028(7) -0.014(6)
O28 0.055(12) 0.085(15) 0.072(14) -0.052(12) 0.038(10) -0.037(10)
O29 0.172(13) 0.031(5) 0.042(6) -0.001(4) -0.028(7) -0.014(6)
O30 0.034(15) 0.030(16) 0.009(14) 0.001(11) 0.003(11) -0.007(12)
O31 0.036(16) 0.021(15) 0.028(17) 0.000(12) 0.008(13) -0.007(12)
O32 0.045(17) 0.019(14) 0.014(14) 0.008(11) 0.002(12) 0.007(12)
O33 0.027(14) 0.019(14) 0.029(16) 0.000(12) 0.016(12) 0.001(11)
P1 0.031(4) 0.022(4) 0.021(4) -0.003(3) 0.005(3) -0.003(3)
Mo1 0.0364(11) 0.0287(11) 0.0353(12) -0.0086(8) 0.0034(9) -0.0047(8)
Mo2 0.0422(11) 0.0222(10) 0.0285(11) 0.0017(8) 0.0060(8) -0.0001(8)
Mo3 0.0376(11) 0.0330(11) 0.0246(11) 0.0036(8) 0.0037(8) 0.0031(8)
Mo4 0.0458(12) 0.0391(13) 0.0363(13) -0.0007(9) 0.0088(10) -0.0163(9)
Mo5 0.0409(11) 0.0312(11) 0.0334(12) -0.0048(9) -0.0022(9) 0.0082(8)
Mo6 0.0601(14) 0.0320(12) 0.0311(12) -0.0034(9) 0.0202(10) 0.0024(10)
C1 0.034(12) 0.034(13) 0.043(15) 0.011(11) 0.004(11) 0.013(10)
C2 0.043(13) 0.043(15) 0.039(15) 0.007(11) 0.012(11) 0.008(11)
C3 0.043(13) 0.040(14) 0.034(14) 0.011(11) 0.014(11) 0.009(10)
C4 0.042(14) 0.034(13) 0.040(15) 0.012(11) 0.009(11) 0.001(10)
C5 0.033(12) 0.054(16) 0.037(14) -0.001(12) 0.004(10) 0.008(11)
C6 0.043(13) 0.051(16) 0.032(14) 0.009(11) 0.007(11) 0.013(11)
C7 0.025(11) 0.053(16) 0.028(13) 0.002(11) -0.004(10) -0.003(10)
C8 0.033(12) 0.061(17) 0.020(12) 0.000(11) 0.003(9) 0.003(11)
C9 0.026(11) 0.048(15) 0.029(13) -0.011(10) -0.002(9) 0.000(10)
C10 0.044(14) 0.037(14) 0.037(14) 0.004(11) 0.008(11) 0.009(11)
C11 0.034(12) 0.046(15) 0.045(16) -0.003(12) 0.005(11) -0.004(11)
C12 0.030(11) 0.043(14) 0.027(13) -0.003(10) 0.009(9) 0.004(9)
C13 0.039(13) 0.024(12) 0.043(15) 0.002(10) 0.012(11) -0.008(9)
C14 0.035(12) 0.030(13) 0.041(14) -0.003(10) 0.011(10) 0.000(9)
C15 0.040(13) 0.033(13) 0.053(16) 0.005(11) 0.019(12) -0.008(10)
N1 0.042(11) 0.035(11) 0.039(12) 0.002(9) 0.016(9) 0.002(9)
N2 0.037(10) 0.039(12) 0.040(12) 0.006(9) 0.016(9) 0.004(9)
N3 0.033(10) 0.043(12) 0.043(13) 0.004(10) 0.011(9) 0.004(9)
N4 0.042(11) 0.036(11) 0.044(13) 0.001(9) 0.019(10) 0.004(9)
N5 0.044(11) 0.037(11) 0.035(12) 0.000(9) 0.009(9) 0.010(9)
N6 0.031(10) 0.042(12) 0.035(12) 0.001(9) 0.007(8) -0.002(8)
N7 0.043(11) 0.040(12) 0.029(11) 0.002(9) 0.005(9) -0.001(9)
N8 0.030(10) 0.035(11) 0.036(11) -0.002(9) 0.003(8) 0.004(8)
N9 0.032(10) 0.040(11) 0.033(11) 0.001(9) 0.000(8) 0.002(8)
N10 0.030(9) 0.036(11) 0.032(11) -0.002(9) -0.002(8) -0.001(8)
O1 0.038(9) 0.054(11) 0.043(10) 0.003(8) 0.017(8) -0.002(8)
O2 0.050(10) 0.047(11) 0.038(10) -0.001(8) 0.016(8) 0.006(8)
O4 0.041(10) 0.045(10) 0.057(12) 0.001(9) 0.019(8) 0.005(8)
O5 0.039(10) 0.050(11) 0.069(13) 0.016(10) 0.018(9) 0.006(8)
O6 0.073(13) 0.031(10) 0.082(15) 0.018(9) 0.037(11) 0.005(9)
O7 0.064(12) 0.059(12) 0.048(12) 0.020(10) 0.010(9) 0.020(10)
O8 0.068(12) 0.068(13) 0.033(10) -0.001(9) 0.006(9) 0.008(10)
O9 0.052(11) 0.063(12) 0.044(11) -0.017(9) -0.003(9) 0.001(9)
O10 0.051(10) 0.031(9) 0.050(11) -0.012(8) 0.004(8) -0.011(7)

loop_
_atom_type_symbol
_atom_type_description
_atom_type_scat_dispersion_real
_atom_type_scat_dispersion_imag
_atom_type_scat_source
C C 0.0033 0.0016 'International Tables Vol C Tables 4.2.6.8 and 6.1.1.4'
H H 0.0000 0.0000 'International Tables Vol C Tables 4.2.6.8 and 6.1.1.4'
N N 0.0061 0.0033 'International Tables Vol C Tables 4.2.6.8 and 6.1.1.4'
O O 0.0106 0.0060 'International Tables Vol C Tables 4.2.6.8 and 6.1.1.4'
P P 0.1023 0.0942 'International Tables Vol C Tables 4.2.6.8 and 6.1.1.4'
Mo Mo -1.6832 0.6857 'International Tables Vol C Tables 4.2.6.8 and 6.1.1.4'
K K 0.2009 0.2494 'International Tables Vol C Tables 4.2.6.8 and 6.1.1.4'

loop_
_geom_angle_atom_site_label_1
_geom_angle_atom_site_label_2
_geom_angle_atom_site_label_3
_geom_angle
_geom_angle_site_symmetry_1
_geom_angle_site_symmetry_3
O34 N11 O34 114(2) . 2_655
O34 N11 O35 123.2(12) . .
O34 N11 O35 123.2(12) 2_655 .
O34 N11 K1 147.0(14) . .
O34 N11 K1 33.4(12) 2_655 .
O35 N11 K1 89.8(5) . .
O34 N11 K1 33.4(12) . 2_655
O34 N11 K1 147.0(14) 2_655 2_655
O35 N11 K1 89.8(5) . 2_655
K1 N11 K1 179.5(11) . 2_655
N11 O34 K1 129.3(16) . 2_655
O1W K1 O34 161.1(17) . 2_655
O1W K1 O1 90.1(14) . .
O34 K1 O1 99.8(11) 2_655 .
O1W K1 O2 84.9(15) . .
O34 K1 O2 81.9(15) 2_655 .
O1 K1 O2 76.3(6) . .
O1W K1 O4 101.7(14) . 2_655
O34 K1 O4 96.7(12) 2_655 2_655
O1 K1 O4 71.4(6) . 2_655
O2 K1 O4 147.0(7) . 2_655
O1W K1 O5 105.3(15) . 2_655
O34 K1 O5 76.7(15) 2_655 2_655
O1 K1 O5 141.3(7) . 2_655
O2 K1 O5 139.1(6) . 2_655
O4 K1 O5 70.8(6) 2_655 2_655
O1W K1 O16 95.6(14) . .
O34 K1 O16 67.4(8) 2_655 .
O1 K1 O16 147.5(7) . .
O2 K1 O16 72.4(6) . .
O4 K1 O16 137.5(6) 2_655 .
O5 K1 O16 67.2(5) 2_655 .
O1W K1 O2W 55(2) . 4_545
O34 K1 O2W 114.3(19) 2_655 4_545
O1 K1 O2W 145.4(17) . 4_545
O2 K1 O2W 101.8(11) . 4_545
O4 K1 O2W 108.6(10) 2_655 4_545
O5 K1 O2W 58.2(14) 2_655 4_545
O16 K1 O2W 52.8(14) . 4_545
O1W K1 N11 172.6(15) . .
O34 K1 N11 17.3(4) 2_655 .
O1 K1 N11 85.7(6) . .
O2 K1 N11 88.2(5) . .
O4 K1 N11 82.7(6) 2_655 .
O5 K1 N11 81.6(5) 2_655 .
O16 K1 N11 84.7(7) . .
O2W K1 N11 128.9(17) 4_545 .
O1W K1 C1 106.9(15) . .
O34 K1 C1 82.9(11) 2_655 .
O1 K1 C1 17.0(5) . .
O2 K1 C1 75.7(6) . .
O4 K1 C1 71.4(6) 2_655 .
O5 K1 C1 134.2(6) 2_655 .
O16 K1 C1 138.8(7) . .
O2W K1 C1 162.4(17) 4_545 .
N11 K1 C1 68.7(6) . .
O1W K1 C7 103.2(15) . .
O34 K1 C7 64.6(15) 2_655 .
O1 K1 C7 75.3(6) . .
O2 K1 C7 18.3(5) . .
O4 K1 C7 138.0(7) 2_655 .
O5 K1 C7 132.1(6) 2_655 .
O16 K1 C7 72.3(6) . .
O2W K1 C7 113.4(10) 4_545 .
N11 K1 C7 69.9(5) . .
C1 K1 C7 69.2(6) . .
O1W K1 C4 118.1(14) . 2_655
O34 K1 C4 80.5(11) 2_655 2_655
O1 K1 C4 70.7(6) . 2_655
O2 K1 C4 139.1(7) . 2_655
O4 K1 C4 16.6(5) 2_655 2_655
O5 K1 C4 70.7(6) 2_655 2_655
O16 K1 C4 131.5(6) . 2_655
O2W K1 C4 119.1(11) 4_545 2_655
N11 K1 C4 66.1(6) . 2_655
C1 K1 C4 65.7(6) . 2_655
C7 K1 C4 125.3(6) . 2_655
C13 O16 K1 122.1(15) . .
Mo3 O18 Mo6 137.0(14) . .
Mo2 O19 Mo1 139.3(13) . .
Mo4 O20 Mo2 139.6(13) . .
Mo2 O21 Mo5 141.7(12) . .
Mo5 O22 Mo4 140.1(15) . 5_665
Mo1 O23 Mo3 139.4(15) . 5_665
Mo1 O24 Mo4 141.1(11) . .
Mo3 O25 Mo2 138.1(12) . .
Mo6 O26 Mo1 139.1(13) . 5_665
Mo6 O27 Mo5 139.4(14) 5_665 .
Mo5 O28 Mo3 141.0(12) . .
Mo4 O29 Mo6 141.3(14) . .
P1 O30 O32 54.2(12) . .
P1 O30 O33 53.4(12) . 5_665
O32 O30 O33 92.3(17) . 5_665
P1 O30 Mo3 125.9(15) . .
O32 O30 Mo3 71.8(13) . .
O33 O30 Mo3 140.3(17) 5_665 .
P1 O30 Mo1 123.3(14) . 5_665
O32 O30 Mo1 131.6(17) . 5_665
O33 O30 Mo1 70.1(12) 5_665 5_665
Mo3 O30 Mo1 93.2(9) . 5_665
P1 O30 Mo6 121.4(14) . .
O32 O30 Mo6 133.7(17) . .
O33 O30 Mo6 122.6(16) 5_665 .
Mo3 O30 Mo6 92.4(9) . .
Mo1 O30 Mo6 91.3(9) 5_665 .
P1 O31 O32 51.4(12) . 5_665
P1 O31 Mo5 124.2(15) . 5_665
O32 O31 Mo5 73.0(13) 5_665 5_665
P1 O31 Mo4 122.5(14) . .
O32 O31 Mo4 138.7(17) 5_665 .
Mo5 O31 Mo4 95.1(10) 5_665 .
P1 O31 Mo6 120.0(14) . .
O32 O31 Mo6 126.1(16) 5_665 .
Mo5 O31 Mo6 93.9(10) 5_665 .
Mo4 O31 Mo6 93.4(9) . .
P1 O32 O33 57.6(13) . .
P1 O32 O30 57.1(12) . .
O33 O32 O30 95.8(19) . .
P1 O32 O31 57.3(13) . 5_665
O33 O32 O31 93.5(18) . 5_665
O30 O32 O31 91.4(17) . 5_665
P1 O32 Mo2 126.8(16) . .
O33 O32 Mo2 69.4(13) . .
O30 O32 Mo2 138.2(18) . .
O31 O32 Mo2 127.2(16) 5_665 .
P1 O32 Mo3 124.8(15) . .
O33 O32 Mo3 130.9(18) . .
O30 O32 Mo3 67.8(12) . .
O31 O32 Mo3 131.0(16) 5_665 .
Mo2 O32 Mo3 92.1(8) . .
P1 O33 O32 56.6(13) . .
P1 O33 O30 55.3(12) . 5_665
O32 O33 O30 94.6(18) . 5_665
P1 O33 Mo2 128.1(15) . .
O32 O33 Mo2 71.7(13) . .
O30 O33 Mo2 132.3(16) 5_665 .
P1 O33 Mo1 123.3(15) . .
O32 O33 Mo1 139.6(17) . .
O30 O33 Mo1 68.2(12) 5_665 .
Mo2 O33 Mo1 92.7(9) . .
O32 P1 O32 180(2) . 5_665
O32 P1 O33 114.2(15) . 5_665
O32 P1 O33 65.8(15) 5_665 5_665
O32 P1 O33 65.8(15) . .
O32 P1 O33 114.2(15) 5_665 .
O33 P1 O33 180.000(3) 5_665 .
O32 P1 O30 111.4(14) . 5_665
O32 P1 O30 68.6(14) 5_665 5_665
O33 P1 O30 108.7(14) 5_665 5_665
O33 P1 O30 71.3(14) . 5_665
O32 P1 O30 68.6(14) . .
O32 P1 O30 111.4(14) 5_665 .
O33 P1 O30 71.3(14) 5_665 .
O33 P1 O30 108.7(14) . .
O30 P1 O30 180(2) 5_665 .
O32 P1 O31 71.4(15) . 5_665
O32 P1 O31 108.6(15) 5_665 5_665
O33 P1 O31 72.7(14) 5_665 5_665
O33 P1 O31 107.3(14) . 5_665
O30 P1 O31 73.7(14) 5_665 5_665
O30 P1 O31 106.3(14) . 5_665
O32 P1 O31 108.6(15) . .
O32 P1 O31 71.4(15) 5_665 .
O33 P1 O31 107.3(14) 5_665 .
O33 P1 O31 72.7(14) . .
O30 P1 O31 106.3(14) 5_665 .
O30 P1 O31 73.7(14) . .
O31 P1 O31 180.0(19) 5_665 .
O11 Mo1 O24 104.2(13) . .
O11 Mo1 O23 103.1(11) . .
O24 Mo1 O23 96.1(10) . .
O11 Mo1 O19 99.7(10) . .
O24 Mo1 O19 87.5(8) . .
O23 Mo1 O19 155.2(11) . .
O11 Mo1 O26 99.6(13) . 5_665
O24 Mo1 O26 154.8(11) . 5_665
O23 Mo1 O26 86.1(8) . 5_665
O19 Mo1 O26 80.7(9) . 5_665
O11 Mo1 O30 158.6(11) . 5_665
O24 Mo1 O30 94.4(10) . 5_665
O23 Mo1 O30 63.9(10) . 5_665
O19 Mo1 O30 91.4(9) . 5_665
O26 Mo1 O30 64.0(9) 5_665 5_665
O11 Mo1 O33 158.3(9) . .
O24 Mo1 O33 65.7(9) . .
O23 Mo1 O33 97.2(11) . .
O19 Mo1 O33 61.9(9) . .
O26 Mo1 O33 89.2(10) 5_665 .
O30 Mo1 O33 41.7(8) 5_665 .
O13 Mo2 O21 103.0(11) . .
O13 Mo2 O19 102.5(11) . .
O21 Mo2 O19 95.5(9) . .
O13 Mo2 O20 101.1(11) . .
O21 Mo2 O20 154.5(11) . .
O19 Mo2 O20 87.2(8) . .
O13 Mo2 O25 100.5(10) . .
O21 Mo2 O25 87.5(8) . .
O19 Mo2 O25 155.5(10) . .
O20 Mo2 O25 80.2(8) . .
O13 Mo2 O33 160.8(11) . .
O21 Mo2 O33 93.2(10) . .
O19 Mo2 O33 65.3(10) . .
O20 Mo2 O33 64.8(9) . .
O25 Mo2 O33 90.3(9) . .
O13 Mo2 O32 159.8(10) . .
O21 Mo2 O32 65.1(10) . .
O19 Mo2 O32 95.2(10) . .
O20 Mo2 O32 89.4(10) . .
O25 Mo2 O32 64.0(9) . .
O33 Mo2 O32 38.9(9) . .
O12 Mo3 O25 103.3(10) . .
O12 Mo3 O18 102.2(12) . .
O25 Mo3 O18 94.4(9) . .
O12 Mo3 O28 100.8(10) . .
O25 Mo3 O28 88.6(8) . .
O18 Mo3 O28 155.4(11) . .
O12 Mo3 O23 99.5(10) . 5_665
O25 Mo3 O23 156.3(11) . 5_665
O18 Mo3 O23 87.1(8) . 5_665
O28 Mo3 O23 80.7(8) . 5_665
O12 Mo3 O30 158.9(10) . .
O25 Mo3 O30 95.7(10) . .
O18 Mo3 O30 66.8(10) . .
O28 Mo3 O30 88.7(10) . .
O23 Mo3 O30 63.1(10) 5_665 .
O12 Mo3 O32 159.6(10) . .
O25 Mo3 O32 64.8(9) . .
O18 Mo3 O32 95.4(11) . .
O28 Mo3 O32 64.0(9) . .
O23 Mo3 O32 91.5(10) 5_665 .
O30 Mo3 O32 40.5(9) . .
O17 Mo4 O29 103.3(12) . .
O17 Mo4 O20 105.5(10) . .
O29 Mo4 O20 95.9(10) . .
O17 Mo4 O22 98.6(11) . 5_665
O29 Mo4 O22 86.8(8) . 5_665
O20 Mo4 O22 154.4(11) . 5_665
O17 Mo4 O24 101.9(10) . .
O29 Mo4 O24 152.8(11) . .
O20 Mo4 O24 86.9(8) . .
O22 Mo4 O24 79.6(9) 5_665 .
O17 Mo4 O31 154.8(10) . .
O29 Mo4 O31 63.8(11) . .
O20 Mo4 O31 97.6(10) . .
O22 Mo4 O31 60.7(10) 5_665 .
O24 Mo4 O31 89.0(10) . .
O15 Mo5 O22 102.2(12) . .
O15 Mo5 O28 102.0(10) . .
O22 Mo5 O28 94.7(10) . .
O15 Mo5 O21 102.8(10) . .
O22 Mo5 O21 154.3(11) . .
O28 Mo5 O21 86.2(8) . .
O15 Mo5 O27 102.5(11) . .
O22 Mo5 O27 87.6(8) . .
O28 Mo5 O27 154.3(11) . .
O21 Mo5 O27 80.9(9) . .
O15 Mo5 O31 158.9(10) . 5_665
O22 Mo5 O31 63.5(11) . 5_665
O28 Mo5 O31 94.9(10) . 5_665
O21 Mo5 O31 90.8(9) . 5_665
O27 Mo5 O31 63.3(10) . 5_665
O14 Mo6 O26 103.1(11) . .
O14 Mo6 O27 103.2(11) . 5_665
O26 Mo6 O27 96.1(11) . 5_665
O14 Mo6 O29 100.7(11) . .
O26 Mo6 O29 154.6(11) . .
O27 Mo6 O29 86.7(9) 5_665 .
O14 Mo6 O18 99.0(10) . .
O26 Mo6 O18 87.6(8) . .
O27 Mo6 O18 155.9(11) 5_665 .
O29 Mo6 O18 80.1(10) . .
O14 Mo6 O31 156.3(9) . .
O26 Mo6 O31 97.7(10) . .
O27 Mo6 O31 63.1(10) 5_665 .
O29 Mo6 O31 61.2(9) . .
O18 Mo6 O31 92.9(10) . .
O14 Mo6 O30 158.0(9) . .
O26 Mo6 O30 65.2(9) . .
O27 Mo6 O30 96.7(11) 5_665 .
O29 Mo6 O30 89.4(10) . .
O18 Mo6 O30 63.3(9) . .
O31 Mo6 O30 44.4(9) . .
O1 C1 N2 125(2) . .
O1 C1 N1 126(2) . .
N2 C1 N1 109(2) . .
O1 C1 K1 38.5(11) . .
N2 C1 K1 113.1(14) . .
N1 C1 K1 120.3(15) . .
O6 C2 N3 111(2) . .
O6 C2 N1 109.0(19) . .
N3 C2 N1 116(2) . .
O6 C2 C3 115(2) . .
N3 C2 C3 103.6(19) . .
N1 C2 C3 102.4(19) . .
O7 C3 N4 109.1(19) . .
O7 C3 N2 111(2) . .
N4 C3 N2 114.8(19) . .
O7 C3 C2 115(2) . .
N4 C3 C2 102.1(19) . .
N2 C3 C2 104.4(19) . .
O4 C4 N3 126(2) . .
O4 C4 N4 125(2) . .
N3 C4 N4 108(2) . .
O4 C4 K1 38.6(12) . 2_655
N3 C4 K1 116.2(15) . 2_655
N4 C4 K1 118.4(15) . 2_655
N2 C5 N5 113.4(19) . .
N2 C5 H5A 108.9 . .
N5 C5 H5A 108.9 . .
N2 C5 H5B 108.9 . .
N5 C5 H5B 108.9 . .
H5A C5 H5B 107.7 . .
N4 C6 N7 114(2) . .
N4 C6 H6A 108.7 . .
N7 C6 H6A 108.7 . .
N4 C6 H6B 108.7 . .
N7 C6 H6B 108.7 . .
H6A C6 H6B 107.6 . .
O2 C7 N5 126(2) . .
O2 C7 N6 126(2) . .
N5 C7 N6 108(2) . .
O2 C7 K1 42.0(12) . .
N5 C7 K1 114.1(15) . .
N6 C7 K1 118.5(15) . .
O8 C8 N7 109.6(19) . .
O8 C8 N5 110.1(19) . .
N7 C8 N5 116(2) . .
O8 C8 C9 115(2) . .
N7 C8 C9 104.2(18) . .
N5 C8 C9 102.1(18) . .
O9 C9 N6 109.9(19) . .
O9 C9 N8 110.5(19) . .
N6 C9 N8 115.4(18) . .
O9 C9 C8 115.9(19) . .
N6 C9 C8 103.1(18) . .
N8 C9 C8 102.0(18) . .
O5 C10 N8 127(2) . .
O5 C10 N7 125(2) . .
N8 C10 N7 108(2) . .
N9 C11 N6 114.9(19) . .
N9 C11 H11A 108.5 . .
N6 C11 H11A 108.5 . .
N9 C11 H11B 108.5 . .
N6 C11 H11B 108.5 . .
H11A C11 H11B 107.5 . .
N10 C12 N8 114.1(18) . .
N10 C12 H12A 108.7 . .
N8 C12 H12A 108.7 . .
N10 C12 H12B 108.7 . .
N8 C12 H12B 108.7 . .
H12A C12 H12B 107.6 . .
O16 C13 N10 126(2) . 2_655
O16 C13 N9 125(2) . .
N10 C13 N9 109(2) 2_655 .
O10 C14 N9 108.9(18) . .
O10 C14 N10 110.9(19) . .
N9 C14 N10 116.0(19) . .
O10 C14 C14 114.3(12) . 2_655
N9 C14 C14 104(2) . 2_655
N10 C14 C14 102.6(19) . 2_655
N3 C15 N1 113.5(18) . 2_655
N3 C15 H15A 108.9 . .
N1 C15 H15A 108.9 2_655 .
N3 C15 H15B 108.9 . .
N1 C15 H15B 108.9 2_655 .
H15A C15 H15B 107.7 . .
C1 N1 C15 123(2) . 2_655
C1 N1 C2 113(2) . .
C15 N1 C2 125(2) 2_655 .
C1 N2 C5 123(2) . .
C1 N2 C3 112(2) . .
C5 N2 C3 124(2) . .
C4 N3 C2 113(2) . .
C4 N3 C15 122(2) . .
C2 N3 C15 124(2) . .
C4 N4 C3 113(2) . .
C4 N4 C6 122(2) . .
C3 N4 C6 124(2) . .
C7 N5 C8 114(2) . .
C7 N5 C5 124(2) . .
C8 N5 C5 122(2) . .
C7 N6 C9 113(2) . .
C7 N6 C11 124(2) . .
C9 N6 C11 123(2) . .
C10 N7 C8 112(2) . .
C10 N7 C6 122(2) . .
C8 N7 C6 125(2) . .
C10 N8 C9 113.3(19) . .
C10 N8 C12 122.4(18) . .
C9 N8 C12 124.0(19) . .
C13 N9 C14 111.7(18) . .
C13 N9 C11 122(2) . .
C14 N9 C11 125(2) . .
C13 N10 C12 124.2(19) 2_655 .
C13 N10 C14 112.1(19) 2_655 .
C12 N10 C14 123.7(18) . .
C1 O1 K1 124.4(15) . .
C7 O2 K1 119.7(15) . .
C4 O4 K1 124.7(15) . 2_655
C10 O5 K1 122.5(17) . 2_655
C2 O6 H6 109.5 . .
C3 O7 H7 109.5 . .
C8 O8 H8 109.5 . .
C9 O9 H9 109.5 . .
C14 O10 H10 109.5 . .

loop_
_geom_bond_atom_site_label_1
_geom_bond_atom_site_label_2
_geom_bond_distance
_geom_bond_site_symmetry_2
O2W K1 3.18(9) 4
O1W K1 2.26(4) .
N11 O34 1.251(6) .
N11 O34 1.251(6) 2_655
N11 O35 1.294(6) .
N11 K1 3.257(9) .
N11 K1 3.257(9) 2_655
O34 K1 2.32(2) 2_655
K1 O34 2.32(2) 2_655
K1 O1 2.55(2) .
K1 O2 2.603(19) .
K1 O4 2.65(2) 2_655
K1 O5 2.77(2) 2_655
K1 O16 2.79(2) .
K1 O2W 3.18(9) 4_545
K1 C1 3.38(3) .
K1 C7 3.38(3) .
K1 C4 3.49(3) 2_655
O11 Mo1 1.668(19) .
O12 Mo3 1.638(17) .
O13 Mo2 1.645(17) .
O14 Mo6 1.658(17) .
O15 Mo5 1.637(17) .
O16 C13 1.23(3) .
O17 Mo4 1.649(16) .
O18 Mo3 1.836(19) .
O18 Mo6 1.99(2) .
O19 Mo2 1.829(17) .
O19 Mo1 1.968(19) .
O20 Mo4 1.81(2) .
O20 Mo2 1.967(19) .
O21 Mo2 1.810(17) .
O21 Mo5 1.964(19) .
O22 Mo5 1.81(2) .
O22 Mo4 1.98(2) 5_665
O23 Mo1 1.822(19) .
O23 Mo3 1.976(19) 5_665
O24 Mo1 1.795(18) .
O24 Mo4 1.985(18) .
O25 Mo3 1.833(18) .
O25 Mo2 1.980(17) .
O26 Mo6 1.81(2) .
O26 Mo1 1.985(18) 5_665
O27 Mo6 1.82(2) 5_665
O27 Mo5 1.968(19) .
O28 Mo5 1.845(18) .
O28 Mo3 1.939(17) .
O29 Mo4 1.811(19) .
O29 Mo6 1.98(2) .
O30 P1 1.54(3) .
O30 O32 1.70(4) .
O30 O33 1.77(4) 5_665
O30 Mo3 2.43(3) .
O30 Mo1 2.47(3) 5_665
O30 Mo6 2.50(3) .
O31 P1 1.60(3) .
O31 O32 1.80(4) 5_665
O31 Mo5 2.39(3) 5_665
O31 Mo4 2.44(3) .
O31 Mo6 2.48(3) .
O32 P1 1.48(2) .
O32 O33 1.62(4) .
O32 O31 1.80(4) 5_665
O32 Mo2 2.45(3) .
O32 Mo3 2.49(3) .
O33 P1 1.50(3) .
O33 O30 1.77(4) 5_665
O33 Mo2 2.42(3) .
O33 Mo1 2.50(3) .
P1 O32 1.48(2) 5_665
P1 O33 1.50(3) 5_665
P1 O30 1.54(3) 5_665
P1 O31 1.60(3) 5_665
Mo1 O26 1.985(18) 5_665
Mo1 O30 2.47(3) 5_665
Mo3 O23 1.976(19) 5_665
Mo4 O22 1.98(2) 5_665
Mo5 O31 2.39(3) 5_665
Mo6 O27 1.82(2) 5_665
C1 O1 1.20(3) .
C1 N2 1.39(3) .
C1 N1 1.39(3) .
C2 O6 1.39(3) .
C2 N3 1.44(3) .
C2 N1 1.45(3) .
C2 C3 1.59(4) .
C3 O7 1.38(3) .
C3 N4 1.43(3) .
C3 N2 1.44(3) .
C4 O4 1.21(3) .
C4 N3 1.36(3) .
C4 N4 1.39(3) .
C4 K1 3.49(3) 2_655
C5 N2 1.43(3) .
C5 N5 1.47(3) .
C5 H5A 0.9800 .
C5 H5B 0.9800 .
C6 N4 1.44(3) .
C6 N7 1.45(3) .
C6 H6A 0.9800 .
C6 H6B 0.9800 .
C7 O2 1.22(3) .
C7 N5 1.36(3) .
C7 N6 1.36(3) .
C8 O8 1.40(3) .
C8 N7 1.42(3) .
C8 N5 1.44(3) .
C8 C9 1.57(4) .
C9 O9 1.38(3) .
C9 N6 1.44(3) .
C9 N8 1.44(3) .
C10 O5 1.21(3) .
C10 N8 1.36(3) .
C10 N7 1.38(3) .
C11 N9 1.44(3) .
C11 N6 1.46(3) .
C11 H11A 0.9800 .
C11 H11B 0.9800 .
C12 N10 1.44(3) .
C12 N8 1.45(3) .
C12 H12A 0.9800 .
C12 H12B 0.9800 .
C13 N10 1.36(3) 2_655
C13 N9 1.38(3) .
C14 O10 1.39(3) .
C14 N9 1.42(3) .
C14 N10 1.45(3) .
C14 C14 1.57(5) 2_655
C15 N3 1.44(3) .
C15 N1 1.45(3) 2_655
C15 H15A 0.9800 .
C15 H15B 0.9800 .
N1 C15 1.45(3) 2_655
N10 C13 1.36(3) 2_655
O4 K1 2.65(2) 2_655
O5 K1 2.77(2) 2_655
O6 H6 0.8300 .
O7 H7 0.8300 .
O8 H8 0.8300 .
O9 H9 0.8300 .
O10 H10 0.8300 .

loop_
_platon_squeeze_void_nr
_platon_squeeze_void_average_x
_platon_squeeze_void_average_y
_platon_squeeze_void_average_z
_platon_squeeze_void_volume
_platon_squeeze_void_count_electrons
_platon_squeeze_void_content
1 0.500 0.000 0.000 203 85 ' '
2 0.500 0.000 0.500 203 85 ' '
3 0.091 0.099 0.191 23 11 ' '
4 0.909 0.099 0.309 23 11 ' '
5 0.000 0.500 0.500 203 85 ' '
6 1.000 0.500 1.000 203 85 ' '
7 0.591 0.401 0.691 23 11 ' '
8 0.409 0.401 0.809 23 11 ' '
9 0.591 0.599 0.191 23 11 ' '
10 0.409 0.599 0.309 23 11 ' '
11 0.091 0.901 0.691 23 11 ' '
12 0.909 0.901 0.809 23 11 ' '
